data_7106254
loop_
_publ_author_name
'Christer B. Aakeroy'
'Prashant D. Chopade'
'Claudia Ganser'
'John Desper'

_publ_section_title
;
 Facile synthesis and supramolecular chemistry of hydrogen bond/halogen
 bond-driven multi-tasking tectons
;
_journal_name_full Chem.Commun.
_journal_page_first 4688
_journal_paper_doi 10.1039/c1cc10436e
_journal_volume 47
_journal_year 2011
_chemical_formula_moiety
;
C4 H4 Br N3, C7 H F4 I O2
;
_chemical_formula_sum 'C11 H5 Br F4 I N3 O2'
_chemical_formula_weight 493.99
_chemical_name_common 'PC-4-7b 2-amino-5-bromopyrazine, 4-I-F4-PhCOOH'
_chemical_name_systematic
;
PC-4-7b 2-amino-5-bromopyrazine, 4-I-F4-PhCOOH
;
_space_group_IT_number 14
_symmetry_cell_setting monoclinic
_symmetry_space_group_name_Hall '-P 2ybc'
_symmetry_space_group_name_H-M 'P 1 21/c 1'
_atom_sites_solution_hydrogens geom
_atom_sites_solution_primary direct
_atom_sites_solution_secondary difmap
_audit_creation_method SHELXL-97
_cell_angle_alpha 90.00
_cell_angle_beta 96.564(3)
_cell_angle_gamma 90.00
_cell_formula_units_Z 4
_cell_length_a 14.3341(10)
_cell_length_b 14.1571(10)
_cell_length_c 6.8919(5)
_cell_measurement_reflns_used 9896
_cell_measurement_temperature 120(2)
_cell_measurement_theta_max 33.75
_cell_measurement_theta_min 3.20
_cell_volume 1389.40(17)
_computing_cell_refinement 'Bruker SAINT'
_computing_data_collection 'Bruker APEX2'
_computing_data_reduction 'Bruker SAINT'
_computing_molecular_graphics 'Bruker SHELXTL'
_computing_publication_material 'Bruker SHELXTL'
_computing_structure_refinement 'SHELXL-97 (Sheldrick, 2008)'
_computing_structure_solution 'SHELXS-97 (Sheldrick, 2008)'
_diffrn_ambient_temperature 120(2)
_diffrn_measured_fraction_theta_full 0.999
_diffrn_measured_fraction_theta_max 0.999
_diffrn_measurement_device_type 'Bruker APEX-II CCD'
_diffrn_measurement_method '\f and \w scans'
_diffrn_radiation_monochromator graphite
_diffrn_radiation_source 'fine-focus sealed tube'
_diffrn_radiation_type MoK\a
_diffrn_radiation_wavelength 0.71073
_diffrn_reflns_av_R_equivalents 0.0505
_diffrn_reflns_av_sigmaI/netI 0.0383
_diffrn_reflns_limit_h_max 22
_diffrn_reflns_limit_h_min -22
_diffrn_reflns_limit_k_max 17
_diffrn_reflns_limit_k_min -21
_diffrn_reflns_limit_l_max 9
_diffrn_reflns_limit_l_min -10
_diffrn_reflns_number 24833
_diffrn_reflns_theta_full 33.14
_diffrn_reflns_theta_max 33.14
_diffrn_reflns_theta_min 2.03
_exptl_absorpt_coefficient_mu 5.237
_exptl_absorpt_correction_T_max 0.5722
_exptl_absorpt_correction_T_min 0.3430
_exptl_absorpt_correction_type multi-scan
_exptl_absorpt_process_details SADABS
_exptl_crystal_colour orange
_exptl_crystal_density_diffrn 2.362
_exptl_crystal_density_method 'not measured'
_exptl_crystal_description prism
_exptl_crystal_F_000 928
_exptl_crystal_size_max 0.26
_exptl_crystal_size_mid 0.20
_exptl_crystal_size_min 0.12
_refine_diff_density_max 1.485
_refine_diff_density_min -0.874
_refine_diff_density_rms 0.136
_refine_ls_extinction_method none
_refine_ls_goodness_of_fit_ref 1.031
_refine_ls_hydrogen_treatment mixed
_refine_ls_matrix_type full
_refine_ls_number_parameters 208
_refine_ls_number_reflns 5302
_refine_ls_number_restraints 0
_refine_ls_restrained_S_all 1.031
_refine_ls_R_factor_all 0.0398
_refine_ls_R_factor_gt 0.0290
_refine_ls_shift/su_max 0.001
_refine_ls_shift/su_mean 0.000
_refine_ls_structure_factor_coef Fsqd
_refine_ls_weighting_details 'calc w=1/[\s^2^(Fo^2^)+(0.0300P)^2^+0.8000P] where P=(Fo^2^+2Fc^2^)/3'
_refine_ls_weighting_scheme calc
_refine_ls_wR_factor_gt 0.0657
_refine_ls_wR_factor_ref 0.0705
_reflns_number_gt 4470
_reflns_number_total 5302
_reflns_threshold_expression >2sigma(I)
_cod_data_source_file c1cc10436e.txt
_cod_data_source_block pc1006m
_cod_original_sg_symbol_H-M P2(1)/c
_cod_database_code 7106254

loop_
_symmetry_equiv_pos_as_xyz
'x, y, z'
'-x, y+1/2, -z+1/2'
'-x, -y, -z'
'x, -y-1/2, z-1/2'

loop_
_atom_site_label
_atom_site_type_symbol
_atom_site_fract_x
_atom_site_fract_y
_atom_site_fract_z
_atom_site_U_iso_or_equiv
_atom_site_adp_type
_atom_site_occupancy
_atom_site_symmetry_multiplicity
_atom_site_calc_flag
_atom_site_refinement_flags
_atom_site_disorder_assembly
_atom_site_disorder_group
I1 I -0.097383(10) 0.355672(11) 0.79433(2) 0.02052(5) Uani 1 1 d . . .
Br1 Br 0.672532(17) -0.006422(15) 0.39862(4) 0.02069(6) Uani 1 1 d . . .
N11 N 0.52484(12) 0.23988(12) 0.4358(3) 0.0148(3) Uani 1 1 d . . .
C12 C 0.58985(15) 0.30529(15) 0.4097(3) 0.0151(4) Uani 1 1 d . . .
N12 N 0.56471(15) 0.39685(13) 0.4112(3) 0.0205(4) Uani 1 1 d . . .
H12A H 0.509(2) 0.403(2) 0.431(5) 0.025 Uiso 1 1 d . . .
H12B H 0.600(2) 0.438(2) 0.394(4) 0.025 Uiso 1 1 d . . .
C13 C 0.68180(15) 0.27627(15) 0.3776(3) 0.0163(4) Uani 1 1 d . . .
H13 H 0.7276 0.3228 0.3582 0.020 Uiso 1 1 calc R . .
N14 N 0.70501(13) 0.18613(13) 0.3743(3) 0.0168(3) Uani 1 1 d . . .
C15 C 0.63890(15) 0.12224(14) 0.4025(3) 0.0149(4) Uani 1 1 d . . .
C16 C 0.54946(15) 0.14830(14) 0.4327(3) 0.0153(4) Uani 1 1 d . . .
H16 H 0.5044 0.1010 0.4517 0.018 Uiso 1 1 calc R . .
C21 C 0.22880(15) 0.34256(14) 0.6313(3) 0.0142(4) Uani 1 1 d . . .
C27 C 0.32724(15) 0.33903(14) 0.5804(3) 0.0145(4) Uani 1 1 d . . .
O21 O 0.34970(12) 0.25676(11) 0.5124(3) 0.0212(3) Uani 1 1 d . . .
H21 H 0.400(2) 0.259(2) 0.485(5) 0.025 Uiso 1 1 d . . .
O22 O 0.38056(11) 0.40597(11) 0.6023(3) 0.0198(3) Uani 1 1 d . . .
C22 C 0.18150(15) 0.42885(14) 0.6451(3) 0.0160(4) Uani 1 1 d . . .
F22 F 0.22425(10) 0.51035(9) 0.6079(2) 0.0220(3) Uani 1 1 d . . .
C23 C 0.09076(15) 0.43370(15) 0.6914(3) 0.0160(4) Uani 1 1 d . . .
F23 F 0.05083(10) 0.51906(9) 0.6984(2) 0.0242(3) Uani 1 1 d . . .
C24 C 0.04060(15) 0.35304(15) 0.7291(3) 0.0160(4) Uani 1 1 d . . .
C25 C 0.08647(15) 0.26749(14) 0.7185(3) 0.0153(4) Uani 1 1 d . . .
F25 F 0.04357(10) 0.18672(9) 0.7547(2) 0.0214(3) Uani 1 1 d . . .
C26 C 0.17747(15) 0.26231(14) 0.6697(3) 0.0151(4) Uani 1 1 d . . .
F26 F 0.21494(10) 0.17558(9) 0.6650(2) 0.0207(3) Uani 1 1 d . . .

loop_
_atom_site_aniso_label
_atom_site_aniso_U_11
_atom_site_aniso_U_22
_atom_site_aniso_U_33
_atom_site_aniso_U_23
_atom_site_aniso_U_13
_atom_site_aniso_U_12
I1 0.01213(7) 0.02764(8) 0.02246(8) 0.00047(5) 0.00483(5) 0.00311(5)
Br1 0.01992(11) 0.01410(10) 0.02877(13) 0.00007(8) 0.00592(9) 0.00380(7)
N11 0.0123(8) 0.0146(7) 0.0178(8) -0.0006(6) 0.0035(6) 0.0018(6)
C12 0.0142(9) 0.0171(9) 0.0143(9) -0.0002(7) 0.0032(7) 0.0003(7)
N12 0.0190(9) 0.0135(8) 0.0296(11) 0.0002(7) 0.0058(8) -0.0002(7)
C13 0.0138(9) 0.0159(9) 0.0196(10) -0.0003(7) 0.0039(8) -0.0015(7)
N14 0.0130(8) 0.0175(8) 0.0205(9) -0.0008(7) 0.0048(7) 0.0003(6)
C15 0.0147(9) 0.0140(8) 0.0167(10) -0.0002(7) 0.0041(7) 0.0014(7)
C16 0.0133(9) 0.0148(9) 0.0183(10) -0.0004(7) 0.0039(7) -0.0013(7)
C21 0.0122(9) 0.0143(9) 0.0161(9) -0.0003(7) 0.0023(7) 0.0011(7)
C27 0.0110(8) 0.0155(9) 0.0168(10) 0.0009(7) 0.0015(7) 0.0018(7)
O21 0.0131(7) 0.0183(7) 0.0336(10) -0.0060(6) 0.0080(7) 0.0006(6)
O22 0.0148(7) 0.0163(7) 0.0292(9) 0.0004(6) 0.0066(6) -0.0008(6)
C22 0.0138(9) 0.0139(8) 0.0204(10) 0.0013(7) 0.0023(8) 0.0007(7)
F22 0.0191(7) 0.0117(6) 0.0358(8) 0.0032(5) 0.0061(6) -0.0003(5)
C23 0.0145(9) 0.0141(9) 0.0195(10) -0.0006(7) 0.0028(8) 0.0042(7)
F23 0.0211(7) 0.0160(6) 0.0365(8) -0.0006(5) 0.0076(6) 0.0072(5)
C24 0.0116(9) 0.0200(9) 0.0168(10) 0.0002(7) 0.0029(7) 0.0027(7)
C25 0.0137(9) 0.0136(8) 0.0189(10) 0.0022(7) 0.0028(7) -0.0022(7)
F25 0.0174(6) 0.0172(6) 0.0299(8) 0.0024(5) 0.0042(6) -0.0047(5)
C26 0.0131(9) 0.0130(8) 0.0193(10) 0.0005(7) 0.0027(7) 0.0025(7)
F26 0.0196(6) 0.0099(5) 0.0333(8) 0.0008(5) 0.0059(6) 0.0031(5)

loop_
_atom_type_symbol
_atom_type_description
_atom_type_scat_dispersion_real
_atom_type_scat_dispersion_imag
_atom_type_scat_source
C C 0.0033 0.0016 'International Tables Vol C Tables 4.2.6.8 and 6.1.1.4'
H H 0.0000 0.0000 'International Tables Vol C Tables 4.2.6.8 and 6.1.1.4'
N N 0.0061 0.0033 'International Tables Vol C Tables 4.2.6.8 and 6.1.1.4'
O O 0.0106 0.0060 'International Tables Vol C Tables 4.2.6.8 and 6.1.1.4'
F F 0.0171 0.0103 'International Tables Vol C Tables 4.2.6.8 and 6.1.1.4'
Br Br -0.2901 2.4595 'International Tables Vol C Tables 4.2.6.8 and 6.1.1.4'
I I -0.4742 1.8119 'International Tables Vol C Tables 4.2.6.8 and 6.1.1.4'

loop_
_geom_angle_atom_site_label_1
_geom_angle_atom_site_label_2
_geom_angle_atom_site_label_3
_geom_angle
_geom_angle_site_symmetry_1
_geom_angle_site_symmetry_3
_geom_angle_publ_flag
C24 I1 N14 167.50(7) . 4_466 ?
C12 N11 C16 118.45(18) . . ?
N11 C12 N12 118.3(2) . . ?
N11 C12 C13 119.49(19) . . ?
N12 C12 C13 122.2(2) . . ?
C12 N12 H12A 111(2) . . ?
C12 N12 H12B 122(2) . . ?
H12A N12 H12B 127(3) . . ?
N14 C13 C12 121.48(19) . . ?
N14 C13 H13 119.3 . . ?
C12 C13 H13 119.3 . . ?
C13 N14 C15 117.79(19) . . ?
N14 C15 C16 121.93(19) . . ?
N14 C15 Br1 117.63(16) . . ?
C16 C15 Br1 120.44(16) . . ?
N11 C16 C15 120.86(19) . . ?
N11 C16 H16 119.6 . . ?
C15 C16 H16 119.6 . . ?
C26 C21 C22 115.22(19) . . ?
C26 C21 C27 123.38(18) . . ?
C22 C21 C27 121.40(19) . . ?
O22 C27 O21 124.1(2) . . ?
O22 C27 C21 122.84(19) . . ?
O21 C27 C21 113.05(18) . . ?
C27 O21 H21 109(2) . . ?
F22 C22 C23 117.70(18) . . ?
F22 C22 C21 119.93(19) . . ?
C23 C22 C21 122.3(2) . . ?
F23 C23 C22 118.2(2) . . ?
F23 C23 C24 120.1(2) . . ?
C22 C23 C24 121.69(19) . . ?
C25 C24 C23 116.8(2) . . ?
C25 C24 I1 119.78(16) . . ?
C23 C24 I1 123.46(15) . . ?
F25 C25 C24 120.52(19) . . ?
F25 C25 C26 117.81(18) . . ?
C24 C25 C26 121.67(19) . . ?
F26 C26 C25 116.39(18) . . ?
F26 C26 C21 121.29(19) . . ?
C25 C26 C21 122.30(19) . . ?

loop_
_geom_bond_atom_site_label_1
_geom_bond_atom_site_label_2
_geom_bond_distance
_geom_bond_site_symmetry_2
_geom_bond_publ_flag
I1 C24 2.078(2) . ?
I1 N14 3.0057(19) 4_466 ?
Br1 C15 1.885(2) . ?
N11 C12 1.340(3) . ?
N11 C16 1.345(3) . ?
C12 N12 1.346(3) . ?
C12 C13 1.422(3) . ?
N12 H12A 0.83(3) . ?
N12 H12B 0.79(3) . ?
C13 N14 1.320(3) . ?
C13 H13 0.9500 . ?
N14 C15 1.340(3) . ?
C15 C16 1.373(3) . ?
C16 H16 0.9500 . ?
C21 C26 1.395(3) . ?
C21 C22 1.406(3) . ?
C21 C27 1.493(3) . ?
C27 O22 1.216(3) . ?
C27 O21 1.309(3) . ?
O21 H21 0.77(3) . ?
C22 F22 1.345(2) . ?
C22 C23 1.376(3) . ?
C23 F23 1.340(2) . ?
C23 C24 1.390(3) . ?
C24 C25 1.384(3) . ?
C25 F25 1.335(2) . ?
C25 C26 1.386(3) . ?
C26 F26 1.342(2) . ?

loop_
_geom_hbond_atom_site_label_D
_geom_hbond_atom_site_label_H
_geom_hbond_atom_site_label_A
_geom_hbond_distance_DH
_geom_hbond_distance_HA
_geom_hbond_distance_DA
_geom_hbond_angle_DHA
_geom_hbond_site_symmetry_A
N12 H12A O22 0.83(3) 2.30(3) 3.084(3) 158(3) .
N12 H12B O22 0.79(3) 2.22(3) 2.904(2) 144(3) 3_666
O21 H21 N11 0.77(3) 1.87(3) 2.635(2) 168(3) .

loop_
_geom_torsion_atom_site_label_1
_geom_torsion_atom_site_label_2
_geom_torsion_atom_site_label_3
_geom_torsion_atom_site_label_4
_geom_torsion
_geom_torsion_site_symmetry_1
_geom_torsion_site_symmetry_2
_geom_torsion_site_symmetry_3
_geom_torsion_site_symmetry_4
_geom_torsion_publ_flag
C16 N11 C12 N12 179.5(2) . . . . ?
C16 N11 C12 C13 0.7(3) . . . . ?
N11 C12 C13 N14 -0.5(3) . . . . ?
N12 C12 C13 N14 -179.2(2) . . . . ?
C12 C13 N14 C15 -0.1(3) . . . . ?
C13 N14 C15 C16 0.5(3) . . . . ?
C13 N14 C15 Br1 -179.77(16) . . . . ?
C12 N11 C16 C15 -0.4(3) . . . . ?
N14 C15 C16 N11 -0.2(3) . . . . ?
Br1 C15 C16 N11 179.99(16) . . . . ?
C26 C21 C27 O22 -158.0(2) . . . . ?
C22 C21 C27 O22 21.6(3) . . . . ?
C26 C21 C27 O21 21.4(3) . . . . ?
C22 C21 C27 O21 -159.0(2) . . . . ?
C26 C21 C22 F22 -178.96(19) . . . . ?
C27 C21 C22 F22 1.5(3) . . . . ?
C26 C21 C22 C23 -0.5(3) . . . . ?
C27 C21 C22 C23 179.9(2) . . . . ?
F22 C22 C23 F23 -0.6(3) . . . . ?
C21 C22 C23 F23 -179.04(19) . . . . ?
F22 C22 C23 C24 179.0(2) . . . . ?
C21 C22 C23 C24 0.5(4) . . . . ?
F23 C23 C24 C25 179.83(19) . . . . ?
C22 C23 C24 C25 0.3(3) . . . . ?
F23 C23 C24 I1 0.8(3) . . . . ?
C22 C23 C24 I1 -178.75(17) . . . . ?
N14 I1 C24 C25 -11.2(5) 4_466 . . . ?
N14 I1 C24 C23 167.7(2) 4_466 . . . ?
C23 C24 C25 F25 179.29(19) . . . . ?
I1 C24 C25 F25 -1.7(3) . . . . ?
C23 C24 C25 C26 -1.0(3) . . . . ?
I1 C24 C25 C26 178.02(17) . . . . ?
F25 C25 C26 F26 -0.6(3) . . . . ?
C24 C25 C26 F26 179.7(2) . . . . ?
F25 C25 C26 C21 -179.3(2) . . . . ?
C24 C25 C26 C21 1.0(3) . . . . ?
C22 C21 C26 F26 -178.78(19) . . . . ?
C27 C21 C26 F26 0.8(3) . . . . ?
C22 C21 C26 C25 -0.2(3) . . . . ?
C27 C21 C26 C25 179.3(2) . . . . ?
